data_1532682
loop_
_publ_author_name
'Bostroem, M.'
'Gemmi, M.'
'Schnelle, W.'
'Eriksson, L.'

_publ_section_title
;
 Synthesis, properties and structure determination of Nb2 O3 (S O4)2 *
 0.25(H2 O) from neutron and synchrotron X-ray powder diffraction data
;
_journal_name_full 'Journal of Solid State Chemistry'
_journal_page_first 1738
_journal_page_last 1745
_journal_volume 177
_journal_year 2004
_chemical_formula_sum 'H0.5 Nb2 O11.25 S2'
_chemical_name_systematic 'Nb2 O3 (S O4)2 (H2 O)0.25'
_space_group_IT_number 148
_symmetry_space_group_name_Hall '-R 3'
_symmetry_space_group_name_H-M 'R -3 :H'
_cell_angle_alpha 90
_cell_angle_beta 90
_cell_angle_gamma 120
_cell_formula_units_Z 12
_cell_length_a 10.384
_cell_length_b 10.384
_cell_length_c 26.55
_cell_volume 2479.274
_citation_journal_id_ASTM JSSCBI
_cod_data_source_file Bostroem_JSSCBI_2004_1711.cif
_cod_data_source_block H0.5Nb2O11.25S2
_cod_database_code 1532682

loop_
_symmetry_equiv_pos_as_xyz
x,y,z
-y,x-y,z
-x+y,-x,z
-x,-y,-z
y,-x+y,-z
x-y,x,-z
x+2/3,y+1/3,z+1/3
-y+2/3,x-y+1/3,z+1/3
-x+y+2/3,-x+1/3,z+1/3
-x+2/3,-y+1/3,-z+1/3
y+2/3,-x+y+1/3,-z+1/3
x-y+2/3,x+1/3,-z+1/3
x+1/3,y+2/3,z+2/3
-y+1/3,x-y+2/3,z+2/3
-x+y+1/3,-x+2/3,z+2/3
-x+1/3,-y+2/3,-z+2/3
y+1/3,-x+y+2/3,-z+2/3
x-y+1/3,x+2/3,-z+2/3

loop_
_atom_site_label
_atom_site_type_symbol
_atom_site_fract_x
_atom_site_fract_y
_atom_site_fract_z
_atom_site_occupancy
_atom_site_U_iso_or_equiv
S1 S+6 0.1657 0.2706 0.2159 1 0.0
O5 O-2 0.069 0.312 0.2462 1 0.0
O3 O-2 0.37 0.282 0.3343 1 0.0
Nb2 Nb+5 0.6667 0.3333 0.2091 1 0.0
S2 S+6 0 0 0.3533 1 0.0
O1 O-2 0.298 0.403 0.1988 1 0.0
Nb1 Nb+5 0.329 0.1151 0.2916 1 0.0
O7 O-2 0.077 0.181 0.1717 1 0.0
O2 O-2 0.197 0.173 0.2478 1 0.0
O8 O-2 0 0 0.4067 1 0.0
O6 O-2 0.136 0.001 0.3331 1 0.0
H1 H+1 0 0 0.463 0.5 0.0
O9 O-2 0 0 0.5 1 0.0
O4 O-2 0.491 0.228 0.2475 1 0.0
